data_2001113
loop_
_publ_author_name
'Cho, C. K.'
'Secco, A. S.'

_publ_section_title
;
 Tris(4-fluoro-2,2'-bipyridyl)iron(II) hexafluorophosphate
;
_journal_issue 1
_journal_name_full 'Acta Crystallographica Section C'
_journal_page_first 165
_journal_page_last 167
_journal_paper_doi 10.1107/S0108270191008788
_journal_volume 48
_journal_year 1992
_chemical_formula_moiety 'C30 H21 F3 Fe1 N6,2(F6 P1)'
_chemical_formula_sum 'C30 H21 F15 Fe N6 P2'
_chemical_formula_weight 868.31
_space_group_IT_number 14
_space_group_name_Hall '-P 2yn'
_space_group_name_H-M_alt 'P 1 21/n 1'
_symmetry_cell_setting monoclinic
_symmetry_space_group_name_Hall '-P 2yn'
_symmetry_space_group_name_H-M 'P 1 21/n 1'
_cell_angle_alpha 90
_cell_angle_beta 94.560(10)
_cell_angle_gamma 90
_cell_formula_units_Z 4
_cell_length_a 10.4220(10)
_cell_length_b 17.294(2)
_cell_length_c 18.581(3)
_cell_volume 3338.4(7)
_diffrn_radiation_type Mo
_diffrn_radiation_wavelength 0.71069
_exptl_absorpt_coefficient_mu 0.659
_exptl_crystal_density_diffrn 1.728
_exptl_crystal_F_000 1736
_cod_data_source_file br0002.cif
_cod_data_source_block br0002a
_cod_original_cell_volume 3338.3(7)
_cod_original_formula_sum 'C30 H21 F15 Fe1 N6 P2'
_cod_database_code 2001113

loop_
_space_group_symop_id
_space_group_symop_operation_xyz
1 x,y,z
2 -x+1/2,y+1/2,-z+1/2
3 -x,-y,-z
4 x+1/2,-y+1/2,z+1/2

loop_
_atom_site_label
_atom_site_fract_x
_atom_site_fract_y
_atom_site_fract_z
_atom_site_U_iso_or_equiv
Fe .85829(6) .10895(4) .22362(4) .044
N(11) .7209(4) .0369(2) .1864(2) .049
N(12) .9598(4) .0447(2) .1619(2) .051
N(21) .8876(4) .0421(2) .3095(2) .053
N(22) .7463(4) .1628(2) .2879(2) .050
N(31) .8313(4) .1836(2) .1437(2) .047
N(32) .9998(4) .1816(2) .2522(2) .051
C(11) .5977(5) .0362(3) .2042(3) .061
C(12) .5099(5) -.0181(4) .1778(3) .076
C(13) .5476(6) -.0716(4) .1303(4) .089
C(14) .6732(7) -.0725(4) .1106(3) .080
C(15) .7581(5) -.0176(3) .1406(3) .055
C(16) .8947(5) -.0131(3) .1255(3) .053
C(17) .9512(6) -.0620(3) .0796(3) .065
C(18) 1.0796(7) -.0527(4) .0708(3) .073
C(19) 1.1474(5) .0048(4) .1051(3) .072
C(110) 1.0860(5) .0530(3) .1507(3) .062
C(21) .9641(5) -.0210(3) .3162(3) .065
C(22) .9748(6) -.0662(4) .3758(4) .075
C(23) .9034(7) -.0470(4) .4313(4) .087
C(24) .8244(6) .0165(4) .4279(3) .075
C(25) .8189(5) .0609(3) .3659(3) .057
C(26) .7408(5) .1311(3) .3536(3) .053
C(27) .6640(6) .1618(4) .4042(3) .068
C(28) .5896(6) .2249(4) .3851(4) .077
C(29) .5935(6) .2581(3) .3195(4) .074
C(210) .6741(5) .2252(3) .2714(3) .063
C(31) .7407(5) .1812(3) .0879(3) .055
C(32) .7318(5) .2356(4) .0344(3) .065
C(33) .8180(6) .2953(4) .0355(3) .068
C(34) .9118(5) .2989(3) .0914(3) .061
C(35) .9158(5) .2437(3) .1448(3) .049
C(36) 1.0112(5) .2424(3) .2081(3) .049
C(37) 1.1050(5) .2985(3) .2211(3) .063
C(38) 1.1887(5) .2887(3) .2810(3) .068
C(39) 1.1809(5) .2287(4) .3262(3) .067
C(310) 1.0846(5) .1759(3) .3110(3) .062
F(13) .4535(8) -.1163(6) .0995(6) .138
F(18) 1.1470(7) -.0941(4) .0291(4) .097
F(23) .9251(12) -.0924(7) .4915(7) .176
F(28) .5034(5) .2548(3) .4270(3) .063
F(38) 1.2835(4) .3420(2) .2940(3) .117
P(1) .36250(10) .01740(10) .37540(10) .064
F(1a) .2862(4) -.0195(3) .3074(2) .118
F(1b) .2323(3) .0524(2) .4014(2) .094
F(1c) .3415(4) -.0581(2) .4204(2) .099
F(1d) .4927(3) -.0180(2) .3502(2) .099
F(1e) .4379(4) .0548(2) .4433(2) .109
F(1f) .3861(4) .0929(2) .3299(3) .111
P(2) .3519(2) .20900(10) .07590(10) .074
F(2a) .2273(4) .1766(3) .0327(3) .134
F(2b) .2827(4) .2872(3) .0878(3) .137
F(2c) .4786(4) .2408(3) .1184(3) .116
F(2d) .4215(5) .1306(3) .0634(3) .134
F(2e) .3049(4) .1759(3) .1482(3) .129
F(2f) .3992(5) .2395(3) .0039(3) .145
H(11) .571 .075 .236 ?
H(12) .425 -.018 .192 ?
H(13) .488 -.109 .110 ?
H(14) .700 -.110 .077 ?
H(17) .903 -.101 .054 ?
H(18) 1.121 -.087 .040 ?
H(19) 1.236 .012 .098 ?
H(110) 1.134 .093 .175 ?
H(21) 1.013 -.034 .277 ?
H(22) 1.030 -.110 .379 ?
H(23) .908 -.078 .473 ?
H(24) .775 .030 .467 ?
H(27) .663 .140 .451 ?
H(28) .534 .246 .419 ?
H(29) .543 .302 .306 ?
H(210) .678 .248 .225 ?
H(31) .680 .140 .086 ?
H(32) .666 .232 -.004 ?
H(33) .813 .333 -.002 ?
H(34) .974 .339 .093 ?
H(37) 1.111 .342 .190 ?
H(39) 1.240 .223 .367 ?
H(310) 1.077 .134 .343 ?

loop_
_geom_bond_atom_site_label_1
_geom_bond_atom_site_label_2
_geom_bond_distance
Fe N(11) 1.981(4)
Fe N(12) 1.965(4)
Fe N(21) 1.975(4)
Fe N(22) 1.969(4)
Fe N(31) 1.971(4)
Fe N(32) 1.978(4)
N(11) C(11) 1.351(6)
N(11) C(15) 1.347(6)
N(12) C(16) 1.359(6)
N(12) C(110) 1.355(6)
N(21) C(21) 1.351(7)
N(21) C(25) 1.355(6)
N(22) C(26) 1.343(6)
N(22) C(210) 1.337(6)
N(31) C(31) 1.346(6)
N(31) C(35) 1.361(6)
N(32) C(36) 1.345(6)
N(32) C(310) 1.352(6)
C(11) C(12) 1.373(8)
C(12) C(13) 1.358(9)
C(13) C(14) 1.387(9)
C(13) F(13) 1.341(9)
C(14) C(15) 1.385(8)
C(15) C(16) 1.474(7)
C(16) C(17) 1.368(7)
C(17) C(18) 1.370(8)
C(18) C(19) 1.351(8)
C(18) F(18) 1.301(8)
C(19) C(110) 1.381(8)
C(21) C(22) 1.353(8)
C(22) C(23) 1.360(9)
C(23) C(24) 1.371(9)
C(23) F(23) 1.371(12)
C(24) C(25) 1.381(8)
C(25) C(26) 1.470(8)
C(26) C(27) 1.388(7)
C(27) C(28) 1.368(9)
C(28) C(29) 1.352(9)
C(28) F(28) 1.339(8)
C(29) C(210) 1.395(8)
C(31) C(32) 1.367(7)
C(32) C(33) 1.368(8)
C(33) C(34) 1.370(8)
C(34) C(35) 1.376(7)
C(35) C(36) 1.478(7)
C(36) C(37) 1.385(7)
C(37) C(38) 1.368(8)
C(38) C(39) 1.341(8)
C(38) F(38) 1.359(6)
C(39) C(310) 1.369(7)
P(1) F(1a) 1.574(4)
P(1) F(1b) 1.595(4)
P(1) F(1c) 1.575(4)
P(1) F(1d) 1.592(4)
P(1) F(1e) 1.571(4)
P(1) F(1f) 1.586(4)
P(2) F(2a) 1.575(4)
P(2) F(2b) 1.556(4)
P(2) F(2c) 1.581(4)
P(2) F(2d) 1.565(4)
P(2) F(2e) 1.573(5)
P(2) F(2f) 1.555(5)
C(11) H(11) .951
C(12) H(12) .950
C(13) H(13) .950
C(14) H(14) .951
C(17) H(17) .951
C(18) H(18) .950
C(19) H(19) .950
C(110) H(110) .951
C(21) H(21) .950
C(22) H(22) .950
C(23) H(23) .950
C(24) H(24) .950
C(27) H(27) .950
C(28) H(28) .950
C(29) H(29) .951
C(210) H(210) .950
C(31) H(31) .951
C(32) H(32) .950
C(33) H(33) .951
C(34) H(34) .951
C(37) H(37) .951
C(39) H(39) .951
C(310) H(310) .951
